data_2002592
loop_
_publ_author_name
'Krueger, T F'
'Mueller-Buschbaum, Hk'

_publ_section_title
;
Ein Beitrag zur Kristallstruktur von Cu Sm Mo2 O8 und Cu Gd Mo2 O8
;
_journal_name_full
;
Zeitschrift fuer Anorganische und Allgemeine Chemie
;
_journal_page_first 79
_journal_page_last 83
_journal_paper_doi 10.1002/zaac.19926170112
_journal_volume 617
_journal_year 1992
_chemical_formula_structural 'Cu Sm (Mo O4)2'
_chemical_formula_sum 'Cu Mo2 O8 Sm'
_chemical_name_systematic 'Copper(I) samarium bis(molybdate)'
_space_group_IT_number 61
_symmetry_cell_setting orthorhombic
_symmetry_Int_Tables_number 61
_symmetry_space_group_name_Hall '-P 2ac 2ab'
_symmetry_space_group_name_H-M 'P b c a'
_cell_angle_alpha 90
_cell_angle_beta 90
_cell_angle_gamma 90
_cell_formula_units_Z 8
_cell_length_a 10.302(3)
_cell_length_b 9.796(5)
_cell_length_c 14.697(6)
_cell_volume 1483.2
_refine_ls_R_factor_all 0.063
_cod_database_code 2002592

loop_
_symmetry_equiv_pos_as_xyz
x,y,z
1/2+x,1/2-y,-z
-x,1/2+y,1/2-z
1/2-x,-y,1/2+z
-x,-y,-z
1/2-x,1/2+y,z
x,1/2-y,1/2+z
1/2+x,y,1/2-z

loop_
_atom_site_aniso_label
_atom_site_aniso_U_11
_atom_site_aniso_U_12
_atom_site_aniso_U_13
_atom_site_aniso_U_22
_atom_site_aniso_U_23
_atom_site_aniso_U_33
Mo1 0.0058(5) 0.0003(5) -0.0002(5) 0.0070(5) -0.0002(5) 0.0078(5)
Mo2 0.0049(5) 0.0011(6) .0000(5) 0.0120(6) -0.0024(5) 0.0081(6)
Sm1 0.0043(3) -0.0003(3) .0000(3) 0.0076(3) 0.0002(3) 0.0069(3)
Cu1 0.0105(10) -0.0027(10) -0.0012(9) 0.0263(14) -0.0086(10) 0.0171(11)

loop_
_atom_site_label
_atom_site_type_symbol
_atom_site_symmetry_multiplicity
_atom_site_Wyckoff_symbol
_atom_site_fract_x
_atom_site_fract_y
_atom_site_fract_z
_atom_site_occupancy
_atom_site_attached_hydrogens
_atom_site_calc_flag
Mo1 Mo6+ 8 c 0.2225(1) 0.0014(2) 0.4434(1) 1. 0 d
Mo2 Mo6+ 8 c 0.6046(1) 0.3289(2) 0.8467(1) 1. 0 d
Sm1 Sm3+ 8 c 0.4672(1) 0.2237(1) 0.6049(1) 1. 0 d
Cu1 Cu1+ 8 c 0.1820(3) 0.8062(3) 0.3070(2) 1. 0 d
O1 O2- 8 c 0.366(1) 0.088(2) 0.024(1) 1. 0 d
O2 O2- 8 c 0.616(2) 0.095(2) 0.127(1) 1. 0 d
O3 O2- 8 c 0.910(1) 0.007(2) 0.835(1) 1. 0 d
O4 O2- 8 c 0.182(1) 0.112(1) 0.873(1) 1. 0 d
O5 O2- 8 c 0.078(2) 0.209(2) 0.041(1) 1. 0 d
O6 O2- 8 c 0.737(1) 0.774(1) 0.819(1) 1. 0 d
O7 O2- 8 c 0.510(1) 0.754(1) 0.227(1) 1. 0 d
O8 O2- 8 c 0.172(1) 0.886(2) 0.998(1) 1. 0 d

loop_
_atom_type_symbol
_atom_type_oxidation_number
Mo6+ 6.000
Sm3+ 3.000
Cu1+ 1.000
O2- -2.000
